data_7214485
loop_
_publ_author_name
'Jones, Andrew O. F.'
'Leech, Charlotte K.'
'McIntyre, Garry J.'
'Wilson, Chick C.'
'Thomas, Lynne H.'

_publ_section_title
;
 Engineering short, strong hydrogen bonds in urea di-carboxylic acid
 complexes
;
_journal_issue 35
_journal_name_full CrystEngComm
_journal_page_first 8177
_journal_paper_doi 10.1039/C4CE00587B
_journal_volume 16
_journal_year 2014
_chemical_formula_sum 'C8 H18 N4 O6'
_chemical_formula_weight 266.26
_chemical_name_common
;
 bis(methylurea) succinic acid
;
_chemical_name_systematic
;
 bis(N-methylurea) butanedioic acid
;
_space_group_IT_number 14
_symmetry_cell_setting monoclinic
_symmetry_space_group_name_Hall '-P 2yn'
_symmetry_space_group_name_H-M 'P 1 21/n 1'
_atom_sites_solution_hydrogens difmap
_atom_sites_solution_primary direct
_atom_sites_solution_secondary difmap
_audit_creation_method SHELXL-97
_cell_angle_alpha 90.00
_cell_angle_beta 91.799(4)
_cell_angle_gamma 90.00
_cell_formula_units_Z 2
_cell_length_a 8.2868(7)
_cell_length_b 5.6618(3)
_cell_length_c 13.7761(11)
_cell_measurement_reflns_used 6425
_cell_measurement_temperature 200
_cell_measurement_theta_max 55.14
_cell_measurement_theta_min 7.20
_cell_volume 646.03(8)
_computing_cell_refinement 'CrystalClear 1.4.0 (Rigaku, 2008)'
_computing_data_collection 'CrystalClear 1.4.0 (Rigaku, 2008)'
_computing_data_reduction 'CrystalClear 1.4.0 (Rigaku, 2008)'
_computing_molecular_graphics 'Mercury (McRae, 2006)'
_computing_publication_material 'WINGX (Farrugia, 1999)'
_computing_structure_refinement 'SHELXL-97 (Sheldrick, 2008)'
_computing_structure_solution 'SHELXS-97 (Sheldrick, 2008)'
_diffrn_ambient_temperature 200
_diffrn_measured_fraction_theta_full 0.997
_diffrn_measured_fraction_theta_max 0.997
_diffrn_measurement_device_type 'Rigaku R-AXIS RAPID IP Image Plate'
_diffrn_measurement_method 'Image plate'
_diffrn_radiation_monochromator graphite
_diffrn_radiation_source 'fine-focus sealed tube'
_diffrn_radiation_type MoK\a
_diffrn_radiation_wavelength 0.71073
_diffrn_reflns_av_R_equivalents 0.0184
_diffrn_reflns_av_sigmaI/netI 0.0130
_diffrn_reflns_limit_h_max 10
_diffrn_reflns_limit_h_min -10
_diffrn_reflns_limit_k_max 7
_diffrn_reflns_limit_k_min -7
_diffrn_reflns_limit_l_max 17
_diffrn_reflns_limit_l_min -17
_diffrn_reflns_number 8559
_diffrn_reflns_theta_full 27.48
_diffrn_reflns_theta_max 27.48
_diffrn_reflns_theta_min 3.89
_exptl_absorpt_coefficient_mu 0.117
_exptl_absorpt_correction_T_max 1.0000
_exptl_absorpt_correction_T_min 0.9161
_exptl_absorpt_correction_type multi-scan
_exptl_absorpt_process_details 'ABSCOR, Rigaku 1995'
_exptl_crystal_colour colourless
_exptl_crystal_density_diffrn 1.369
_exptl_crystal_density_method 'not measured'
_exptl_crystal_description block
_exptl_crystal_F_000 284
_exptl_crystal_size_max 0.4
_exptl_crystal_size_mid 0.3
_exptl_crystal_size_min 0.25
_refine_diff_density_max 0.192
_refine_diff_density_min -0.140
_refine_diff_density_rms 0.036
_refine_ls_extinction_method none
_refine_ls_goodness_of_fit_ref 1.122
_refine_ls_hydrogen_treatment refall
_refine_ls_matrix_type full
_refine_ls_number_parameters 118
_refine_ls_number_reflns 1480
_refine_ls_number_restraints 0
_refine_ls_restrained_S_all 1.122
_refine_ls_R_factor_all 0.0455
_refine_ls_R_factor_gt 0.0353
_refine_ls_shift/su_max 0.000
_refine_ls_shift/su_mean 0.000
_refine_ls_structure_factor_coef Fsqd
_refine_ls_weighting_details 'calc w=1/[\s^2^(Fo^2^)+(0.0610P)^2^+0.0515P] where P=(Fo^2^+2Fc^2^)/3'
_refine_ls_weighting_scheme calc
_refine_ls_wR_factor_gt 0.0997
_refine_ls_wR_factor_ref 0.1077
_reflns_number_gt 1147
_reflns_number_total 1480
_reflns_threshold_expression >2\s(I)
_cod_data_source_file c4ce00587b2.cif
_cod_data_source_block mu_suc_200k
_cod_depositor_comments 'Adding full bibliography for 7214477--7214509.cif.'
_cod_original_sg_symbol_H-M P21/n
_cod_database_code 7214485

loop_
_symmetry_equiv_pos_as_xyz
'x, y, z'
'-x+1/2, y+1/2, -z+1/2'
'-x, -y, -z'
'x-1/2, -y-1/2, z-1/2'

loop_
_atom_site_label
_atom_site_type_symbol
_atom_site_fract_x
_atom_site_fract_y
_atom_site_fract_z
_atom_site_U_iso_or_equiv
_atom_site_adp_type
_atom_site_occupancy
_atom_site_symmetry_multiplicity
_atom_site_calc_flag
H2 H 0.4615(19) 0.832(3) 0.4240(13) 0.053(4) Uiso 1 1 d
H6 H 1.040(2) -0.070(3) 0.5866(14) 0.057(5) Uiso 1 1 d
H3 H 0.6027(19) 0.998(3) 0.4248(12) 0.053(4) Uiso 1 1 d
H5 H 0.8961(19) 0.318(3) 0.7484(13) 0.052(4) Uiso 1 1 d
H4 H 0.819(2) 0.476(3) 0.6691(13) 0.058(4) Uiso 1 1 d
H1 H 0.774(3) 0.479(4) 0.4904(18) 0.093(6) Uiso 1 1 d
H9 H 1.136(3) -0.190(5) 0.7253(16) 0.093(7) Uiso 1 1 d
H7 H 0.980(3) -0.104(4) 0.7707(19) 0.105(8) Uiso 1 1 d
H8 H 1.119(3) 0.068(5) 0.7675(19) 0.108(8) Uiso 1 1 d
O2 O 0.66220(12) 0.72162(16) 0.60424(6) 0.0459(3) Uani 1 1 d
O1 O 0.71081(13) 0.58787(18) 0.45622(6) 0.0507(3) Uani 1 1 d
O3 O 0.88240(12) 0.25330(17) 0.52788(6) 0.0492(3) Uani 1 1 d
C2 C 0.53957(17) 0.9161(2) 0.46549(9) 0.0387(3) Uani 1 1 d
N2 N 1.01197(14) 0.0160(2) 0.63501(8) 0.0438(3) Uani 1 1 d
C3 C 0.92342(15) 0.2072(2) 0.61476(9) 0.0389(3) Uani 1 1 d
C1 C 0.64322(14) 0.7336(2) 0.51651(8) 0.0353(3) Uani 1 1 d
C4 C 1.0685(2) -0.0555(3) 0.73048(11) 0.0518(4) Uani 1 1 d
N1 N 0.87875(17) 0.3486(2) 0.68707(9) 0.0513(3) Uani 1 1 d

loop_
_atom_site_aniso_label
_atom_site_aniso_U_11
_atom_site_aniso_U_22
_atom_site_aniso_U_33
_atom_site_aniso_U_23
_atom_site_aniso_U_13
_atom_site_aniso_U_12
O2 0.0619(6) 0.0465(5) 0.0294(5) 0.0013(4) 0.0010(4) 0.0153(4)
O1 0.0658(6) 0.0546(6) 0.0314(5) -0.0042(4) -0.0031(4) 0.0267(5)
O3 0.0660(6) 0.0515(6) 0.0301(5) -0.0006(4) -0.0006(4) 0.0236(5)
C2 0.0486(7) 0.0383(7) 0.0290(6) 0.0001(5) -0.0002(5) 0.0083(5)
N2 0.0538(7) 0.0458(6) 0.0319(6) 0.0014(5) 0.0007(5) 0.0134(5)
C3 0.0447(6) 0.0406(6) 0.0313(6) 0.0011(5) 0.0018(5) 0.0056(5)
C1 0.0407(6) 0.0355(6) 0.0297(6) -0.0005(4) 0.0004(4) 0.0016(5)
C4 0.0624(9) 0.0555(9) 0.0373(7) 0.0066(6) -0.0020(6) 0.0145(8)
N1 0.0742(8) 0.0496(7) 0.0299(6) 0.0002(5) 0.0004(5) 0.0217(6)

loop_
_atom_type_symbol
_atom_type_description
_atom_type_scat_dispersion_real
_atom_type_scat_dispersion_imag
_atom_type_scat_source
C C 0.0033 0.0016 'International Tables Vol C Tables 4.2.6.8 and 6.1.1.4'
H H 0.0000 0.0000 'International Tables Vol C Tables 4.2.6.8 and 6.1.1.4'
N N 0.0061 0.0033 'International Tables Vol C Tables 4.2.6.8 and 6.1.1.4'
O O 0.0106 0.0060 'International Tables Vol C Tables 4.2.6.8 and 6.1.1.4'

loop_
_geom_angle_atom_site_label_1
_geom_angle_atom_site_label_2
_geom_angle_atom_site_label_3
_geom_angle
_geom_angle_site_symmetry_3
C1 C2 C2 113.03(12) 3_676
C3 N2 C4 125.52(12) .
O3 C3 N2 119.81(11) .
O3 C3 N1 120.63(12) .
N2 C3 N1 119.56(12) .
O2 C1 O1 123.42(11) .
O2 C1 C2 123.87(10) .
O1 C1 C2 112.71(10) .

loop_
_geom_bond_atom_site_label_1
_geom_bond_atom_site_label_2
_geom_bond_distance
_geom_bond_site_symmetry_2
O2 C1 1.2158(14) .
O1 C1 1.3091(14) .
O3 C3 1.2612(15) .
C2 C1 1.5038(16) .
C2 C2 1.509(2) 3_676
N2 C3 1.3322(17) .
N2 C4 1.4403(17) .
C3 N1 1.3393(17) .

loop_
_geom_hbond_atom_site_label_D
_geom_hbond_atom_site_label_H
_geom_hbond_atom_site_label_A
_geom_hbond_distance_DH
_geom_hbond_distance_HA
_geom_hbond_distance_DA
_geom_hbond_angle_DHA
O1 H1 O3 0.93(3) 1.64(3) 2.5488(12) 167(2)
N1 H4 O2 0.90(2) 2.09(2) 2.9755(16) 167.7(16)
